data_4516491
loop_
_publ_author_name
'Rybarczyk-Pirek, Agnieszka J.'
'\/Lukomska-Rogala, Marlena'
'Wojtulewski, S\/lawomir'
'Palusiak, Marcin'

_publ_section_title
;
 N-Oxide as a Proton Accepting Group in Multicomponent Crystals: X-ray and
 Theoretical Studies on New p-Nitropyridine-N-oxide Co-Crystals
;
_journal_issue 12
_journal_name_full 'Crystal Growth &amp; Design'
_journal_page_first 5802
_journal_paper_doi 10.1021/acs.cgd.5b01177
_journal_volume 15
_journal_year 2015
_chemical_formula_sum 'C12 H10 N2 O6'
_chemical_formula_weight 278.22
_space_group_IT_number 61
_space_group_name_Hall '-P 2ac 2ab'
_space_group_name_H-M_alt 'P b c a'
_symmetry_cell_setting orthorhombic
_symmetry_space_group_name_H-M 'P b c a'
_atom_sites_solution_hydrogens geom
_atom_sites_solution_primary direct
_atom_sites_solution_secondary difmap
_audit_creation_method SHELXL-97
_cell_angle_alpha 90.00
_cell_angle_beta 90.00
_cell_angle_gamma 90.00
_cell_formula_units_Z 8
_cell_length_a 12.2042(2)
_cell_length_b 13.5361(3)
_cell_length_c 14.7000(3)
_cell_measurement_temperature 100(2)
_cell_volume 2428.40(8)
_computing_cell_refinement
;
CrysAlisPro, Agilent Technologies,
Version 1.171.37.31 (release 14-01-2014 CrysAlis171 .NET)
(compiled Jan 14 2014,18:38:05)
;
_computing_data_collection
;
CrysAlisPro, Agilent Technologies,
Version 1.171.37.31 (release 14-01-2014 CrysAlis171 .NET)
(compiled Jan 14 2014,18:38:05)
;
_computing_data_reduction
;
CrysAlisPro, Agilent Technologies,
Version 1.171.37.31 (release 14-01-2014 CrysAlis171 .NET)
(compiled Jan 14 2014,18:38:05)
;
_computing_structure_refinement 'SHELXL-97 (Sheldrick, 1997)'
_computing_structure_solution 'SHELXS (Sheldrich, 1986)'
_diffrn_ambient_temperature 100(2)
_diffrn_detector_area_resol_mean 10.4052
_diffrn_measured_fraction_theta_full 1.000
_diffrn_measured_fraction_theta_max 1.000
_diffrn_measurement_device_type 'SuperNova, Dual, Mo at zero, Atlas'
_diffrn_measurement_method '\w scans'
_diffrn_radiation_type MoK\a
_diffrn_radiation_wavelength 0.71073
_diffrn_reflns_av_R_equivalents 0.0186
_diffrn_reflns_av_sigmaI/netI 0.0146
_diffrn_reflns_limit_h_max 10
_diffrn_reflns_limit_h_min -14
_diffrn_reflns_limit_k_max 12
_diffrn_reflns_limit_k_min -16
_diffrn_reflns_limit_l_max 12
_diffrn_reflns_limit_l_min -17
_diffrn_reflns_number 8164
_diffrn_reflns_theta_full 25.49
_diffrn_reflns_theta_max 25.49
_diffrn_reflns_theta_min 2.77
_diffrn_source 'SuperNova (Mo) X-ray Source'
_exptl_absorpt_coefficient_mu 0.125
_exptl_absorpt_correction_T_max 1.00000
_exptl_absorpt_correction_T_min 0.72241
_exptl_absorpt_correction_type multi-scan
_exptl_absorpt_process_details
;
CrysAlisPro, Agilent Technologies,
Version 1.171.37.31 (release 14-01-2014 CrysAlis171 .NET)
(compiled Jan 14 2014,18:38:05)
Empirical absorption correction using spherical harmonics,
 implemented in SCALE3 ABSPACK scaling algorithm.
;
_exptl_crystal_colour colorless
_exptl_crystal_density_diffrn 1.522
_exptl_crystal_density_method 'not measured'
_exptl_crystal_description prism
_exptl_crystal_F_000 1152
_exptl_crystal_size_max 0.512
_exptl_crystal_size_mid 0.361
_exptl_crystal_size_min 0.186
_refine_diff_density_max 0.230
_refine_diff_density_min -0.199
_refine_diff_density_rms 0.043
_refine_ls_extinction_method none
_refine_ls_goodness_of_fit_ref 1.130
_refine_ls_hydrogen_treatment mixed
_refine_ls_matrix_type full
_refine_ls_number_parameters 189
_refine_ls_number_reflns 2258
_refine_ls_number_restraints 0
_refine_ls_restrained_S_all 1.130
_refine_ls_R_factor_all 0.0344
_refine_ls_R_factor_gt 0.0318
_refine_ls_shift/su_max 0.000
_refine_ls_shift/su_mean 0.000
_refine_ls_structure_factor_coef Fsqd
_refine_ls_weighting_details 'calc w=1/[\s^2^(Fo^2^)+(0.0418P)^2^+1.2369P] where P=(Fo^2^+2Fc^2^)/3'
_refine_ls_weighting_scheme calc
_refine_ls_wR_factor_gt 0.0918
_refine_ls_wR_factor_ref 0.0932
_reflns_number_gt 2080
_reflns_number_total 2258
_reflns_threshold_expression >2sigma(I)
_cod_data_source_file cg5b01177_si_002.cif
_cod_data_source_block compound1
_cod_original_sg_symbol_H-M 'P bca'
_cod_database_code 4516491

loop_
_symmetry_equiv_pos_as_xyz
'x, y, z'
'-x+1/2, -y, z+1/2'
'-x, y+1/2, -z+1/2'
'x+1/2, -y+1/2, -z'
'-x, -y, -z'
'x-1/2, y, -z-1/2'
'x, -y-1/2, z-1/2'
'-x-1/2, y-1/2, z'

loop_
_atom_site_label
_atom_site_type_symbol
_atom_site_fract_x
_atom_site_fract_y
_atom_site_fract_z
_atom_site_U_iso_or_equiv
_atom_site_adp_type
_atom_site_occupancy
_atom_site_symmetry_multiplicity
_atom_site_calc_flag
_atom_site_refinement_flags
H11 H 0.7726(19) 0.1656(17) 0.6296(17) 0.060(7) Uiso 1 1 d .
H12 H 0.9649(19) 0.0901(17) 0.8356(17) 0.056(7) Uiso 1 1 d .
O11 O 0.74207(8) 0.14178(8) 0.68639(7) 0.0215(2) Uani 1 1 d .
C11 C 0.77596(11) 0.08675(9) 0.83575(9) 0.0159(3) Uani 1 1 d .
O10 O 0.91653(8) 0.12620(9) 0.72955(7) 0.0271(3) Uani 1 1 d .
O12 O 0.96017(8) 0.07161(8) 0.89469(8) 0.0265(3) Uani 1 1 d .
C16 C 0.66338(12) 0.07935(10) 0.85236(10) 0.0196(3) Uani 1 1 d .
H16 H 0.6129 0.0920 0.8046 0.024 Uiso 1 1 calc R
C12 C 0.85000(12) 0.06639(10) 0.90663(10) 0.0189(3) Uani 1 1 d .
C10 C 0.81776(11) 0.11924(10) 0.74611(10) 0.0176(3) Uani 1 1 d .
C13 C 0.81076(13) 0.04081(10) 0.99267(10) 0.0221(3) Uani 1 1 d .
H13 H 0.8605 0.0271 1.0407 0.027 Uiso 1 1 calc R
C15 C 0.62486(13) 0.05384(11) 0.93735(10) 0.0241(3) Uani 1 1 d .
H15 H 0.5483 0.0488 0.9481 0.029 Uiso 1 1 calc R
C14 C 0.69921(13) 0.03549(11) 1.00753(10) 0.0244(3) Uani 1 1 d .
H14 H 0.6727 0.0191 1.0664 0.029 Uiso 1 1 calc R
N1 N 0.73550(9) 0.19846(8) 0.47288(7) 0.0153(3) Uani 1 1 d .
O1 O 0.81095(8) 0.21025(8) 0.53602(6) 0.0208(2) Uani 1 1 d .
N4 N 0.49987(10) 0.15353(9) 0.27108(8) 0.0204(3) Uani 1 1 d .
C4 C 0.58230(11) 0.17016(10) 0.34181(9) 0.0160(3) Uani 1 1 d .
C5 C 0.69207(11) 0.16155(10) 0.31945(9) 0.0160(3) Uani 1 1 d .
H5 H 0.7142 0.1464 0.2591 0.019 Uiso 1 1 calc R
C3 C 0.54831(11) 0.19344(10) 0.42895(9) 0.0172(3) Uani 1 1 d .
H3 H 0.4727 0.1991 0.4434 0.021 Uiso 1 1 calc R
C2 C 0.62763(11) 0.20816(10) 0.49407(9) 0.0175(3) Uani 1 1 d .
H2 H 0.6068 0.2252 0.5543 0.021 Uiso 1 1 calc R
O41 O 0.40519(8) 0.13960(9) 0.29528(7) 0.0282(3) Uani 1 1 d .
C6 C 0.76813(11) 0.17551(10) 0.38717(9) 0.0163(3) Uani 1 1 d .
H6 H 0.8440 0.1691 0.3739 0.020 Uiso 1 1 calc R
O42 O 0.53042(9) 0.15420(9) 0.19107(7) 0.0306(3) Uani 1 1 d .

loop_
_atom_site_aniso_label
_atom_site_aniso_U_11
_atom_site_aniso_U_22
_atom_site_aniso_U_33
_atom_site_aniso_U_23
_atom_site_aniso_U_13
_atom_site_aniso_U_12
O11 0.0192(5) 0.0300(6) 0.0154(5) 0.0034(4) -0.0022(4) 0.0001(4)
C11 0.0202(7) 0.0104(6) 0.0171(6) -0.0011(5) -0.0017(5) 0.0006(5)
O10 0.0179(5) 0.0391(6) 0.0241(6) 0.0058(5) 0.0012(4) 0.0008(5)
O12 0.0198(5) 0.0332(6) 0.0266(6) 0.0047(5) -0.0074(4) -0.0020(5)
C16 0.0206(7) 0.0166(6) 0.0217(7) 0.0006(5) -0.0014(6) 0.0021(6)
C12 0.0222(7) 0.0127(6) 0.0218(7) -0.0016(5) -0.0037(6) 0.0001(6)
C10 0.0192(7) 0.0154(6) 0.0182(7) -0.0024(5) -0.0013(5) 0.0012(5)
C13 0.0328(8) 0.0158(7) 0.0178(7) 0.0007(5) -0.0069(6) -0.0007(6)
C15 0.0238(8) 0.0204(7) 0.0282(8) 0.0038(6) 0.0054(6) 0.0017(6)
C14 0.0378(9) 0.0169(7) 0.0185(7) 0.0020(6) 0.0047(6) 0.0019(6)
N1 0.0166(6) 0.0145(5) 0.0147(5) 0.0022(4) -0.0021(4) -0.0022(4)
O1 0.0190(5) 0.0277(5) 0.0159(5) 0.0024(4) -0.0062(4) -0.0055(4)
N4 0.0183(6) 0.0236(6) 0.0194(6) 0.0014(5) -0.0024(5) 0.0007(5)
C4 0.0151(7) 0.0157(6) 0.0174(7) 0.0018(5) -0.0026(5) -0.0002(5)
C5 0.0187(7) 0.0157(6) 0.0137(6) 0.0012(5) 0.0019(5) -0.0003(5)
C3 0.0148(7) 0.0179(7) 0.0189(7) 0.0025(5) 0.0015(5) 0.0009(5)
C2 0.0186(7) 0.0183(7) 0.0156(6) 0.0013(5) 0.0031(5) 0.0006(5)
O41 0.0146(5) 0.0434(7) 0.0266(6) 0.0035(5) -0.0028(4) -0.0042(5)
C6 0.0152(7) 0.0170(6) 0.0168(6) 0.0031(5) 0.0020(5) -0.0006(5)
O42 0.0254(6) 0.0511(7) 0.0153(5) -0.0025(5) -0.0020(4) -0.0018(5)

loop_
_atom_type_symbol
_atom_type_description
_atom_type_scat_dispersion_real
_atom_type_scat_dispersion_imag
_atom_type_scat_source
C C 0.0033 0.0016 'International Tables Vol C Tables 4.2.6.8 and 6.1.1.4'
H H 0.0000 0.0000 'International Tables Vol C Tables 4.2.6.8 and 6.1.1.4'
N N 0.0061 0.0033 'International Tables Vol C Tables 4.2.6.8 and 6.1.1.4'
O O 0.0106 0.0060 'International Tables Vol C Tables 4.2.6.8 and 6.1.1.4'

loop_
_geom_angle_atom_site_label_1
_geom_angle_atom_site_label_2
_geom_angle_atom_site_label_3
_geom_angle
C16 C11 C12 119.19(13)
C16 C11 C10 121.01(12)
C12 C11 C10 119.76(12)
C15 C16 C11 120.72(13)
O12 C12 C13 118.01(13)
O12 C12 C11 122.02(13)
C13 C12 C11 119.96(13)
O10 C10 O11 122.62(13)
O10 C10 C11 122.37(13)
O11 C10 C11 115.01(12)
C14 C13 C12 119.63(13)
C16 C15 C14 119.50(14)
C13 C14 C15 120.98(14)
O1 N1 C6 118.48(11)
O1 N1 C2 120.26(11)
C6 N1 C2 121.26(12)
O41 N4 O42 124.30(12)
O41 N4 C4 117.78(11)
O42 N4 C4 117.92(12)
C3 C4 C5 121.96(12)
C3 C4 N4 119.13(12)
C5 C4 N4 118.90(12)
C6 C5 C4 118.04(12)
C2 C3 C4 117.80(13)
N1 C2 C3 120.54(12)
N1 C6 C5 120.39(12)

loop_
_geom_bond_atom_site_label_1
_geom_bond_atom_site_label_2
_geom_bond_distance
O11 C10 1.3104(17)
C11 C16 1.399(2)
C11 C12 1.4064(19)
C11 C10 1.4799(19)
O10 C10 1.2334(17)
O12 C12 1.3578(18)
C16 C15 1.379(2)
C12 C13 1.396(2)
C13 C14 1.381(2)
C15 C14 1.396(2)
N1 O1 1.3171(14)
N1 C6 1.3573(17)
N1 C2 1.3592(17)
N4 O41 1.2236(16)
N4 O42 1.2338(16)
N4 C4 1.4641(17)
C4 C3 1.3829(19)
C4 C5 1.3844(19)
C5 C6 1.3741(19)
C3 C2 1.3758(19)
